data_4331448
loop_
_publ_author_name
'Luce, J.L.'
'Keszler, D.A.'
'Schaffers, K.I.'

_publ_section_title
;
 Structure of the borate Li14Be5B(BO3)9
;
_journal_name_full 'Inorganic Chemistry'
_journal_page_first 2453
_journal_page_last 2455
_journal_paper_doi 10.1021/ic00089a023
_journal_volume 33
_journal_year 1994
_chemical_formula_sum 'B10 Be5 Li14 O27'
_chemical_name_systematic 'Li14 Be5 B (B O3)9'
_space_group_IT_number 176
_symmetry_space_group_name_Hall '-P 6c'
_symmetry_space_group_name_H-M 'P 63/m'
_cell_angle_alpha 90
_cell_angle_beta 90
_cell_angle_gamma 120
_cell_formula_units_Z 2
_cell_length_a 7.73
_cell_length_b 7.73
_cell_length_c 18.853
_cell_volume 975.596
_citation_journal_id_ASTM INOCAJ
_cod_data_source_file boron0-1_485.cif
_cod_data_source_block B10Be5Li14O27
_cod_original_cell_volume 975.5962
_cod_database_code 4331448

loop_
_symmetry_equiv_pos_as_xyz
x,y,z
x-y,x,z+1/2
-y,x-y,z
-x,-y,z+1/2
-x+y,-x,z
y,-x+y,z+1/2
-x,-y,-z
-x+y,-x,-z-1/2
y,-x+y,-z
x,y,-z-1/2
x-y,x,-z
-y,x-y,-z-1/2

loop_
_atom_site_label
_atom_site_type_symbol
_atom_site_fract_x
_atom_site_fract_y
_atom_site_fract_z
_atom_site_occupancy
_atom_site_U_iso_or_equiv
B2 B+3 0.3333 0.6667 0.6072 1 0.0
O4 O-2 0.6194 -0.1823 0.75 1 0.0
Li4 Li+1 0.6732 0.6975 0.6706 1 0.0
B3 B+3 0 0 0.5926 1 0.0
O2 O-2 0.4406 -0.1279 0.60726 1 0.0
B1 B+3 0.6757 0.0234 0.6115 0.1667 0.0
Li1 Li+1 0.3333 0.6667 0.75 1 0.0
B4 B+3 0.6667 0.3333 0.5523 1 0.0
Be1 Be+2 0.6757 0.0234 0.6115 0.8333 0.0
Li2 Li+1 0.6667 0.3333 0.75 1 0.0
O5 O-2 0.7382 0.1313 0.68812 1 0.0
Li3 Li+1 0.6496 0.6765 0.5361 1 0.0
O3 O-2 0.7958 -0.0888 0.5929 1 0.0
B5 B+3 0.6989 0.0198 0.75 1 0.0
O1 O-2 0.7339 0.1984 0.55063 1 0.0
